data_7007200
loop_
_publ_author_name
'Bera, Jitendra K.'
'Schelter, Eric J.'
'Patra, Sanjib K.'
'Bacsa, John'
'Dunbar, Kim R.'

_publ_section_title
;
 Syntheses and reactivity studies of solvated dirhenium acetonitrile
 complexes.
;
_journal_issue 33
_journal_name_full 'Dalton transactions (Cambridge, England : 2003)'
_journal_page_first 4011
_journal_page_last 4019
_journal_paper_doi 10.1039/b601463a
_journal_year 2006
_chemical_formula_moiety 'C30 H26 N10 Re2 S2, 3(B F4), (P F6), 2(C2 H3 N)'
_chemical_formula_sum 'C34 H32 B3 F18 N12 P Re2 S2'
_chemical_formula_weight 1450.64
_chemical_name_systematic
;
?
;
_space_group_IT_number 2
_symmetry_cell_setting triclinic
_symmetry_space_group_name_Hall '-P 1'
_symmetry_space_group_name_H-M 'P -1'
_atom_sites_solution_hydrogens geom
_atom_sites_solution_primary direct
_atom_sites_solution_secondary difmap
_audit_creation_method SHELXL-97
_cell_angle_alpha 65.40(3)
_cell_angle_beta 73.15(3)
_cell_angle_gamma 83.09(3)
_cell_formula_units_Z 1
_cell_length_a 10.514(2)
_cell_length_b 11.705(2)
_cell_length_c 12.235(2)
_cell_measurement_reflns_used 221
_cell_measurement_temperature 100(2)
_cell_measurement_theta_max 22.71
_cell_measurement_theta_min 2.68
_cell_volume 1310.3(5)
_computing_cell_refinement 'Bruker SAINT'
_computing_data_collection 'Bruker APEX'
_computing_data_reduction 'Bruker SAINT'
_computing_molecular_graphics ORTEP
_computing_publication_material ciftab
_computing_structure_refinement 'SHELXL-97 (Sheldrick, 1997)'
_computing_structure_solution 'SHELXS-97 (Sheldrick, 1990)'
_diffrn_ambient_temperature 100(2)
_diffrn_measured_fraction_theta_full 0.978
_diffrn_measured_fraction_theta_max 0.978
_diffrn_measurement_device_type 'Bruker SMART APEX'
_diffrn_measurement_method 'omega scans'
_diffrn_radiation_monochromator graphite
_diffrn_radiation_source 'fine-focus sealed tube'
_diffrn_radiation_type MoK\a
_diffrn_radiation_wavelength 0.71073
_diffrn_reflns_av_R_equivalents 0.0134
_diffrn_reflns_av_sigmaI/netI 0.0245
_diffrn_reflns_limit_h_max 11
_diffrn_reflns_limit_h_min -12
_diffrn_reflns_limit_k_max 12
_diffrn_reflns_limit_k_min -13
_diffrn_reflns_limit_l_max 14
_diffrn_reflns_limit_l_min -14
_diffrn_reflns_number 6557
_diffrn_reflns_theta_full 24.71
_diffrn_reflns_theta_max 24.71
_diffrn_reflns_theta_min 2.02
_exptl_absorpt_coefficient_mu 4.829
_exptl_absorpt_correction_T_max 0.3252
_exptl_absorpt_correction_T_min 0.2483
_exptl_absorpt_correction_type empirical
_exptl_crystal_colour green
_exptl_crystal_density_diffrn 1.838
_exptl_crystal_density_method 'not measured'
_exptl_crystal_description block
_exptl_crystal_F_000 694
_exptl_crystal_size_max 0.40
_exptl_crystal_size_mid 0.30
_exptl_crystal_size_min 0.30
_refine_diff_density_max 1.983
_refine_diff_density_min -1.107
_refine_diff_density_rms 0.147
_refine_ls_extinction_method none
_refine_ls_goodness_of_fit_ref 1.051
_refine_ls_hydrogen_treatment constr
_refine_ls_matrix_type full
_refine_ls_number_parameters 289
_refine_ls_number_reflns 4374
_refine_ls_number_restraints 12
_refine_ls_restrained_S_all 1.057
_refine_ls_R_factor_all 0.0337
_refine_ls_R_factor_gt 0.0325
_refine_ls_shift/su_max 0.002
_refine_ls_shift/su_mean 0.001
_refine_ls_structure_factor_coef Fsqd
_refine_ls_weighting_details 'calc w=1/[\s^2^(Fo^2^)+(0.0591P)^2^+2.2734P] where P=(Fo^2^+2Fc^2^)/3'
_refine_ls_weighting_scheme calc
_refine_ls_wR_factor_gt 0.0833
_refine_ls_wR_factor_ref 0.0841
_reflns_number_gt 4181
_reflns_number_total 4374
_reflns_threshold_expression >2sigma(I)
_cod_data_source_file b601463a.txt
_cod_data_source_block compound6
_cod_depositor_comments
;
The following automatic conversions were performed:
'_symmetry_cell_setting' value 'Triclinic' changed to 'triclinic'
according to '/home/saulius/struct/CIF-dictionaries/cif_core.dic'
dictionary named 'cif_core.dic' version 2.4.1 from 2010-06-29.

Automatic conversion script
Id: cif_fix_enum 1527 2010-12-29 10:47:43Z saulius 
;
_cod_original_cell_volume 1310.3(4)
_cod_original_sg_symbol_H-M P-1
_cod_database_code 7007200

loop_
_symmetry_equiv_pos_as_xyz
'x, y, z'
'-x, -y, -z'

loop_
_atom_site_label
_atom_site_type_symbol
_atom_site_fract_x
_atom_site_fract_y
_atom_site_fract_z
_atom_site_U_iso_or_equiv
_atom_site_adp_type
_atom_site_occupancy
_atom_site_symmetry_multiplicity
_atom_site_calc_flag
_atom_site_refinement_flags
_atom_site_disorder_assembly
_atom_site_disorder_group
Re1 Re 0.435790(17) 0.576344(16) 0.523359(16) 0.02380(10) Uani 1 1 d . . .
N1 N 0.2943(4) 0.4516(4) 0.6685(4) 0.0251(9) Uani 1 1 d . . .
N2 N 0.4155(4) 0.2921(4) 0.6188(4) 0.0250(9) Uani 1 1 d . . .
N3 N 0.6415(4) 0.2255(4) 0.4987(4) 0.0289(9) Uani 1 1 d . . .
N7 N 0.3156(4) 0.6038(4) 0.4095(4) 0.0265(9) Uani 1 1 d . . .
N8 N 0.5119(4) 0.5840(4) 0.6566(4) 0.0268(9) Uani 1 1 d . . .
C1 C 0.1949(5) 0.4880(5) 0.7448(5) 0.0312(11) Uani 1 1 d . B .
H1 H 0.1910 0.5738 0.7329 0.037 Uiso 1 1 calc R A 1
C2 C 0.0979(6) 0.4070(6) 0.8398(5) 0.0375(13) Uani 1 1 d . B 1
H2 H 0.0306 0.4349 0.8942 0.045 Uiso 1 1 calc R B 1
C3 C 0.10338(14) 0.28735(12) 0.85149(13) 0.0359(12) Uani 1 1 d . B 1
H3 H 0.0332 0.2322 0.9109 0.043 Uiso 1 1 calc R B 1
S1 S 0.60997(14) -0.01231(12) 0.59301(13) 0.0381(3) Uani 1 1 d R B 1
C11 C 0.76153(14) 0.17728(12) 0.45044(13) 0.0357(12) Uani 1 1 d R B 1
H11 H 0.8357 0.2322 0.3936 0.043 Uiso 1 1 d R B 1
C10 C 0.76211(14) 0.05000(12) 0.49069(13) 0.0367(12) Uani 1 1 d R B 1
H10 H 0.8354 0.0019 0.4663 0.044 Uiso 1 1 calc R B 1
C4 C 0.2052(5) 0.2405(5) 0.7820(5) 0.0314(12) Uani 1 1 d . B 1
C5 C 0.3035(5) 0.3264(5) 0.6898(5) 0.0270(11) Uani 1 1 d . B 1
C6 C 0.4268(6) 0.1682(5) 0.6417(5) 0.0315(12) Uani 1 1 d . B 1
C7 C 0.3280(6) 0.0789(5) 0.7246(6) 0.0386(13) Uani 1 1 d . B 1
H7 H 0.3371 -0.0053 0.7313 0.046 Uiso 1 1 calc R B 1
C8 C 0.2188(6) 0.1148(6) 0.7953(6) 0.0395(13) Uani 1 1 d . B 1
H8 H 0.1521 0.0550 0.8534 0.047 Uiso 1 1 calc R B 1
C9 C 0.5536(6) 0.1354(5) 0.5744(5) 0.0311(11) Uani 1 1 d . B 1
B1 B 0.7734(6) 0.2761(6) 1.1044(6) 0.0342(14) Uani 1 1 d . C 1
F11 F 0.8718(4) 0.3286(4) 1.1257(4) 0.0596(10) Uani 1 1 d . C 1
F12 F 0.7328(4) 0.3579(4) 1.0048(4) 0.0676(12) Uani 1 1 d . C 1
F13 F 0.8336(4) 0.1726(3) 1.0777(4) 0.0530(10) Uani 1 1 d . C 1
F14 F 0.6695(3) 0.2316(3) 1.2110(3) 0.0419(8) Uani 1 1 d . C 1
B2 B 0.1023(4) 0.2806(3) 0.4622(3) 0.0662(8) Uiso 0.50 1 d PD D 1
F21 F 0.1605(11) 0.3466(10) 0.5015(10) 0.062(3) Uiso 0.50 1 d PD D 1
F22 F 0.0364(7) 0.3393(6) 0.3767(6) 0.0401(15) Uiso 0.50 1 d PD D 1
F23 F 0.2094(8) 0.2299(7) 0.3946(8) 0.0511(18) Uiso 0.50 1 d PD D 1
F24 F 0.0282(7) 0.1723(6) 0.5534(7) 0.0335(17) Uiso 0.50 1 d PD D 1
P1 P 0.1023(4) 0.2806(3) 0.4622(3) 0.0662(8) Uiso 0.50 1 d PD E 2
F31 F 0.1248(9) 0.3627(8) 0.5178(8) 0.039(2) Uiso 0.50 1 d PD E 2
F32 F 0.0863(18) 0.2061(16) 0.3904(16) 0.142(6) Uiso 0.50 1 d PD E 2
F33 F 0.2422(8) 0.2275(8) 0.4425(8) 0.0505(18) Uiso 0.50 1 d PD E 2
F34 F -0.0243(10) 0.3482(9) 0.4410(10) 0.073(3) Uiso 0.50 1 d PD E 2
F35 F 0.0431(8) 0.1725(7) 0.5880(8) 0.046(2) Uiso 0.50 1 d PD E 2
F36 F 0.147(2) 0.3857(17) 0.3265(13) 0.179(7) Uiso 0.50 1 d PD E 2
C71 C 0.2409(6) 0.6224(5) 0.3534(5) 0.0342(12) Uani 1 1 d . B .
C72 C 0.1437(7) 0.6447(7) 0.2822(6) 0.0471(15) Uani 1 1 d . . .
H72A H 0.0944 0.5671 0.3109 0.071 Uiso 1 1 calc R B .
H72B H 0.1898 0.6716 0.1935 0.071 Uiso 1 1 calc R . .
H72C H 0.0817 0.7106 0.2946 0.071 Uiso 1 1 calc R . .
C81 C 0.5453(5) 0.5922(5) 0.7332(5) 0.0305(11) Uani 1 1 d . B .
C82 C 0.5867(6) 0.6009(6) 0.8328(6) 0.0398(13) Uiso 1 1 d . . .
H82A H 0.6297 0.5222 0.8753 0.060 Uiso 1 1 calc R B .
H82B H 0.5088 0.6158 0.8926 0.060 Uiso 1 1 calc R . .
H82C H 0.6495 0.6706 0.7978 0.060 Uiso 1 1 calc R . .
N1S N 0.5709(9) 0.6975(9) 0.1006(9) 0.097(3) Uiso 1 1 d . . .
C1S C 0.5210(8) 0.7796(8) 0.0374(8) 0.067(2) Uiso 1 1 d . . .
C2S C 0.4609(9) 0.8786(8) -0.0472(8) 0.073(2) Uiso 1 1 d . . .
H2S1 H 0.4312 0.8468 -0.0982 0.109 Uiso 1 1 calc R . .
H2S2 H 0.5256 0.9463 -0.1014 0.109 Uiso 1 1 calc R . .
H2S3 H 0.3844 0.9111 -0.0004 0.109 Uiso 1 1 calc R . .

loop_
_atom_site_aniso_label
_atom_site_aniso_U_11
_atom_site_aniso_U_22
_atom_site_aniso_U_33
_atom_site_aniso_U_23
_atom_site_aniso_U_13
_atom_site_aniso_U_12
Re1 0.02436(13) 0.02067(13) 0.02679(14) -0.01018(9) -0.00698(9) 0.00146(8)
N1 0.025(2) 0.024(2) 0.025(2) -0.0086(18) -0.0062(17) -0.0001(17)
N2 0.027(2) 0.021(2) 0.027(2) -0.0098(18) -0.0073(17) -0.0006(17)
N3 0.030(2) 0.026(2) 0.036(2) -0.016(2) -0.0111(19) 0.0047(18)
N7 0.028(2) 0.023(2) 0.030(2) -0.0113(18) -0.0096(19) 0.0015(17)
N8 0.029(2) 0.025(2) 0.028(2) -0.0129(18) -0.0079(18) 0.0033(17)
C1 0.034(3) 0.029(3) 0.029(3) -0.012(2) -0.008(2) 0.007(2)
C2 0.034(3) 0.041(3) 0.031(3) -0.013(3) -0.004(2) 0.007(2)
C3 0.028(3) 0.038(3) 0.034(3) -0.008(2) -0.008(2) 0.000(2)
S1 0.0415(8) 0.0227(7) 0.0479(8) -0.0155(6) -0.0077(6) 0.0028(6)
C11 0.039(3) 0.032(3) 0.037(3) -0.017(2) -0.008(2) 0.003(2)
C10 0.040(3) 0.028(3) 0.041(3) -0.015(3) -0.011(3) 0.007(2)
C4 0.028(3) 0.031(3) 0.030(3) -0.005(2) -0.009(2) -0.002(2)
C5 0.028(3) 0.027(3) 0.026(2) -0.009(2) -0.011(2) 0.002(2)
C6 0.035(3) 0.026(3) 0.033(3) -0.012(2) -0.007(2) -0.004(2)
C7 0.042(3) 0.023(3) 0.047(3) -0.011(3) -0.008(3) -0.004(2)
C8 0.036(3) 0.036(3) 0.039(3) -0.009(3) -0.004(2) -0.007(2)
C9 0.037(3) 0.021(3) 0.039(3) -0.013(2) -0.013(2) 0.001(2)
B1 0.036(3) 0.038(3) 0.025(3) -0.015(3) 0.004(2) -0.012(3)
F11 0.054(2) 0.068(3) 0.067(3) -0.038(2) -0.0089(19) -0.0130(19)
F12 0.074(3) 0.066(3) 0.042(2) -0.007(2) -0.012(2) 0.012(2)
F13 0.044(2) 0.039(2) 0.066(2) -0.0266(18) 0.0131(17) -0.0084(15)
F14 0.0438(19) 0.0387(18) 0.0341(17) -0.0129(15) -0.0017(14) 0.0037(15)
C71 0.038(3) 0.024(3) 0.039(3) -0.014(2) -0.008(3) 0.007(2)
C72 0.051(4) 0.055(4) 0.043(3) -0.021(3) -0.029(3) 0.014(3)
C81 0.029(3) 0.025(3) 0.029(3) -0.006(2) -0.003(2) 0.001(2)

loop_
_atom_type_symbol
_atom_type_description
_atom_type_scat_dispersion_real
_atom_type_scat_dispersion_imag
_atom_type_scat_source
C C 0.0033 0.0016 'International Tables Vol C Tables 4.2.6.8 and 6.1.1.4'
B B 0.0013 0.0007 'International Tables Vol C Tables 4.2.6.8 and 6.1.1.4'
F F 0.0171 0.0103 'International Tables Vol C Tables 4.2.6.8 and 6.1.1.4'
N N 0.0061 0.0033 'International Tables Vol C Tables 4.2.6.8 and 6.1.1.4'
Re Re -1.0185 7.2310 'International Tables Vol C Tables 4.2.6.8 and 6.1.1.4'
H H 0.0000 0.0000 'International Tables Vol C Tables 4.2.6.8 and 6.1.1.4'
P P 0.1023 0.0942 'International Tables Vol C Tables 4.2.6.8 and 6.1.1.4'
S S 0.1246 0.1234 'International Tables Vol C Tables 4.2.6.8 and 6.1.1.4'

loop_
_geom_angle_atom_site_label_1
_geom_angle_atom_site_label_2
_geom_angle_atom_site_label_3
_geom_angle
_geom_angle_site_symmetry_1
_geom_angle_site_symmetry_3
_geom_angle_publ_flag
N7 Re1 N8 161.98(17) . . ?
N7 Re1 N1 88.16(16) . . ?
N8 Re1 N1 87.31(17) . . ?
N7 Re1 N2 94.60(16) . 2_666 ?
N8 Re1 N2 89.55(17) . 2_666 ?
N1 Re1 N2 176.75(14) . 2_666 ?
N7 Re1 Re1 96.62(12) . 2_666 ?
N8 Re1 Re1 101.11(12) . 2_666 ?
N1 Re1 Re1 94.39(12) . 2_666 ?
N2 Re1 Re1 87.00(12) 2_666 2_666 ?
N7 Re1 N3 80.08(16) . 2_666 ?
N8 Re1 N3 84.51(16) . 2_666 ?
N1 Re1 N3 106.47(16) . 2_666 ?
N2 Re1 N3 72.40(16) 2_666 2_666 ?
Re1 Re1 N3 158.68(12) 2_666 2_666 ?
C1 N1 C5 118.1(5) . . ?
C1 N1 Re1 122.5(4) . . ?
C5 N1 Re1 119.4(3) . . ?
C6 N2 C5 115.8(5) . . ?
C6 N2 Re1 120.7(4) . 2_666 ?
C5 N2 Re1 123.4(4) . 2_666 ?
C9 N3 C11 111.6(4) . . ?
C9 N3 Re1 114.0(3) . 2_666 ?
C11 N3 Re1 134.4(3) . 2_666 ?
C71 N7 Re1 174.1(4) . . ?
C81 N8 Re1 174.9(4) . . ?
N1 C1 C2 123.4(5) . . ?
C3 C2 C1 117.0(5) . . ?
C2 C3 C4 123.4(4) . . ?
C9 S1 C10 89.7(2) . . ?
C10 C11 N3 113.70(19) . . ?
C11 C10 S1 110.5 . . ?
C3 C4 C8 125.5(5) . . ?
C3 C4 C5 116.9(5) . . ?
C8 C4 C5 117.6(5) . . ?
N2 C5 N1 115.5(5) . . ?
N2 C5 C4 123.5(5) . . ?
N1 C5 C4 120.9(5) . . ?
N2 C6 C7 123.8(5) . . ?
N2 C6 C9 113.3(5) . . ?
C7 C6 C9 122.8(5) . . ?
C8 C7 C6 119.0(5) . . ?
C7 C8 C4 119.8(5) . . ?
N3 C9 C6 118.8(5) . . ?
N3 C9 S1 114.5(4) . . ?
C6 C9 S1 126.4(4) . . ?
F12 B1 F14 112.5(5) . . ?
F12 B1 F11 111.4(5) . . ?
F14 B1 F11 110.3(5) . . ?
F12 B1 F13 108.2(5) . . ?
F14 B1 F13 108.2(5) . . ?
F11 B1 F13 106.0(5) . . ?
F22 B2 F21 120.1(6) . . ?
F22 B2 F23 100.2(5) . . ?
F21 B2 F23 104.7(6) . . ?
F22 B2 F24 107.8(5) . . ?
F21 B2 F24 117.9(6) . . ?
F23 B2 F24 103.0(5) . . ?
N7 C71 C72 179.2(7) . . ?
N8 C81 C82 179.1(6) . . ?
N1S C1S C2S 176.4(10) . . ?

loop_
_geom_bond_atom_site_label_1
_geom_bond_atom_site_label_2
_geom_bond_distance
_geom_bond_site_symmetry_2
_geom_bond_publ_flag
Re1 N7 2.047(4) . ?
Re1 N8 2.049(4) . ?
Re1 N1 2.081(4) . ?
Re1 N2 2.148(4) 2_666 ?
Re1 Re1 2.2730(8) 2_666 ?
Re1 N3 2.295(4) 2_666 ?
N1 C1 1.343(7) . ?
N1 C5 1.374(7) . ?
N2 C6 1.355(7) . ?
N2 C5 1.373(7) . ?
N2 Re1 2.148(4) 2_666 ?
N3 C9 1.323(7) . ?
N3 C11 1.391(4) . ?
N3 Re1 2.295(4) 2_666 ?
N7 C71 1.132(7) . ?
N8 C81 1.134(7) . ?
C1 C2 1.385(8) . ?
C2 C3 1.343(6) . ?
C3 C4 1.374(6) . ?
S1 C9 1.702(5) . ?
S1 C10 1.7371 . ?
C11 C10 1.3604 . ?
C4 C8 1.407(8) . ?
C4 C5 1.407(8) . ?
C6 C7 1.403(8) . ?
C6 C9 1.451(8) . ?
C7 C8 1.361(9) . ?
B1 F12 1.348(8) . ?
B1 F14 1.382(7) . ?
B1 F11 1.400(7) . ?
B1 F13 1.415(8) . ?
B2 F22 1.324(7) . ?
B2 F21 1.340(9) . ?
B2 F23 1.418(8) . ?
B2 F24 1.420(7) . ?
C71 C72 1.460(8) . ?
C81 C82 1.451(8) . ?
N1S C1S 1.136(11) . ?
C1S C2S 1.421(12) . ?
